data_1534489
loop_
_publ_author_name
'Genkina, E.A.'
'Dem'yanets, L.N.'
'Maksimov, B.A.'
'Lazarevskaya, O.A.'

_publ_section_title
;
 Synthesis and structure of a new compound from hollandite series
;
_journal_name_full Kristallografiya
_journal_page_first 66
_journal_page_last 70
_journal_volume 38
_journal_year 1993
_chemical_formula_sum 'Fe0.8 K1.46 O16 Ti7.2'
_chemical_name_systematic 'K1.46 Ti7.2 Fe0.8 O16'
_space_group_IT_number 87
_symmetry_space_group_name_Hall '-I 4'
_symmetry_space_group_name_H-M 'I 4/m'
_cell_angle_alpha 90
_cell_angle_beta 90
_cell_angle_gamma 90
_cell_formula_units_Z 1
_cell_length_a 10.147
_cell_length_b 10.147
_cell_length_c 2.962
_cell_volume 304.972
_citation_journal_id_ASTM KRISAJ
_cod_data_source_file Genkina_KRISAJ_1993_1390.cif
_cod_data_source_block Fe0.8K1.46O16Ti7.2
_cod_original_cell_volume 304.9723
_cod_database_code 1534489

loop_
_symmetry_equiv_pos_as_xyz
x,y,z
-y,x,z
-x,-y,z
y,-x,z
-x,-y,-z
y,-x,-z
x,y,-z
-y,x,-z
x+1/2,y+1/2,z+1/2
-y+1/2,x+1/2,z+1/2
-x+1/2,-y+1/2,z+1/2
y+1/2,-x+1/2,z+1/2
-x+1/2,-y+1/2,-z+1/2
y+1/2,-x+1/2,-z+1/2
x+1/2,y+1/2,-z+1/2
-y+1/2,x+1/2,-z+1/2

loop_
_atom_site_label
_atom_site_type_symbol
_atom_site_fract_x
_atom_site_fract_y
_atom_site_fract_z
_atom_site_occupancy
_atom_site_U_iso_or_equiv
Ti1 Ti+4 0.3324 0.1489 0 0.9 0.0
Fe1 Fe+2 0.3324 0.1489 0 0.1 0.0
K2 K+1 0 0 0.81 0.2 0.0
O1 O-2 0.0404 0.3347 0 1 0.0
O2 O-2 0.2952 0.3451 0 1 0.0
K1 K+1 0 0 0 0.33 0.0
